data_2020645
loop_
_publ_author_name
'Bednarchuk, Tamara J.'
'Kinzhybalo, Vasyl'
'Pietraszko, Adam'

_publ_section_title
;
 Synthesis and characterization of four organic--inorganic salts: sulfates
 of 2-aminopyridinium derivatives
;
_journal_issue 11
_journal_name_full 'Acta Crystallographica Section C'
_journal_page_first 882
_journal_page_last 889
_journal_paper_doi 10.1107/S2053229616016004
_journal_volume 72
_journal_year 2016
_chemical_formula_iupac 'C6 H9 N2 +, H S O4 -'
_chemical_formula_moiety 'C6 H9 N2 +, H O4 S -'
_chemical_formula_sum 'C6 H10 N2 O4 S'
_chemical_formula_weight 206.22
_chemical_name_systematic
;
2-Amino-3-methylpyridinium hydrogen sulfate
;
_space_group_crystal_system triclinic
_space_group_IT_number 2
_space_group_name_Hall '-P 1'
_space_group_name_H-M_alt 'P -1'
_symmetry_space_group_name_Hall '-P 1'
_symmetry_space_group_name_H-M 'P -1'
_atom_sites_solution_hydrogens geom
_atom_sites_solution_primary direct
_audit_creation_method
;
Olex2 1.2
(compiled 2016.02.19 svn.r3266 for OlexSys, GUI svn.r5155)
;
_cell_angle_alpha 82.95(3)
_cell_angle_beta 87.95(3)
_cell_angle_gamma 67.93(3)
_cell_formula_units_Z 4
_cell_length_a 8.029(3)
_cell_length_b 10.645(4)
_cell_length_c 11.541(4)
_cell_measurement_reflns_used 5715
_cell_measurement_temperature 295
_cell_measurement_theta_max 28.0430
_cell_measurement_theta_min 2.7820
_cell_volume 907.1(6)
_computing_cell_refinement
;
CrysAlis PRO (Rigaku Oxford Diffraction, 2015)
;
_computing_data_collection
;
CrysAlis PRO (Rigaku Oxford Diffraction, 2015)
;
_computing_data_reduction
;
CrysAlis PRO (Rigaku Oxford Diffraction, 2015)
;
_computing_molecular_graphics
;
DIAMOND (Brandenburg, 1997)
;
_computing_publication_material
;
OLEX2 (Dolomanov <i>et al.</i>,  2009)
;
_computing_structure_refinement
;
SHELXL2014 (Sheldrick, 2015b)
;
_computing_structure_solution
;
SHELXT (Sheldrick, 2015a)
;
_diffrn_ambient_temperature 295
_diffrn_detector_area_resol_mean 10.6249
_diffrn_measured_fraction_theta_full 0.999
_diffrn_measured_fraction_theta_max 0.886
_diffrn_measurement_device 'four-circle diffractometer'
_diffrn_measurement_device_type 'Rigaku Oxford Diffraction Xcalibur Atlas'
_diffrn_measurement_method '\w scans'
_diffrn_radiation_monochromator graphite
_diffrn_radiation_type MoK\a
_diffrn_radiation_wavelength 0.71073
_diffrn_reflns_av_R_equivalents 0.0423
_diffrn_reflns_limit_h_max 10
_diffrn_reflns_limit_h_min -11
_diffrn_reflns_limit_k_max 13
_diffrn_reflns_limit_k_min -14
_diffrn_reflns_limit_l_max 15
_diffrn_reflns_limit_l_min -15
_diffrn_reflns_number 19746
_diffrn_reflns_theta_full 26.000
_diffrn_reflns_theta_max 29.477
_diffrn_reflns_theta_min 2.572
_exptl_absorpt_coefficient_mu 0.342
_exptl_absorpt_correction_T_max 0.976
_exptl_absorpt_correction_T_min 0.907
_exptl_absorpt_correction_type analytical
_exptl_absorpt_process_details
;
[CrysAlis PRO (Rigaku Oxford Diffraction, 2015), based on expressions
derived Clark & Reid (1995)]
;
_exptl_crystal_colour colourless
_exptl_crystal_density_diffrn 1.510
_exptl_crystal_description plank
_exptl_crystal_F_000 432
_exptl_crystal_size_max 0.414
_exptl_crystal_size_mid 0.149
_exptl_crystal_size_min 0.074
_refine_diff_density_max 0.235
_refine_diff_density_min -0.367
_refine_ls_extinction_method none
_refine_ls_goodness_of_fit_ref 1.016
_refine_ls_hydrogen_treatment constr
_refine_ls_matrix_type full
_refine_ls_number_parameters 239
_refine_ls_number_reflns 4467
_refine_ls_number_restraints 0
_refine_ls_restrained_S_all 1.016
_refine_ls_R_factor_all 0.0865
_refine_ls_R_factor_gt 0.0482
_refine_ls_shift/su_max 0.000
_refine_ls_shift/su_mean 0.000
_refine_ls_structure_factor_coef Fsqd
_refine_ls_weighting_details 'w=1/[\s^2^(Fo^2^)+(0.0630P)^2^+0.1930P] where P=(Fo^2^+2Fc^2^)/3'
_refine_ls_weighting_scheme calc
_refine_ls_wR_factor_gt 0.1142
_refine_ls_wR_factor_ref 0.1386
_reflns_number_gt 2889
_reflns_number_total 4467
_reflns_threshold_expression 'I > 2\s(I)'
_cod_data_source_file ku3189sup1.cif
_cod_data_source_block III
_cod_depositor_comments 'Adding full bibliography for 2020643--2020646.cif.'
_cod_database_code 2020645
_cod_database_fobs_code 2020645
_shelx_space_group_comment
;
The symmetry employed for this shelxl refinement is uniquely defined
by the following loop, which should always be used as a source of
symmetry information in preference to the above space-group names.
They are only intended as comments.
;

loop_
_space_group_symop_operation_xyz
'x, y, z'
'-x, -y, -z'

loop_
_atom_site_type_symbol
_atom_site_label
_atom_site_fract_x
_atom_site_fract_y
_atom_site_fract_z
_atom_site_U_iso_or_equiv
_atom_site_adp_type
_atom_site_calc_flag
_atom_site_occupancy
S S2 0.01914(8) 0.69762(6) 0.29888(5) 0.04795(19) Uani d 1
S S1 0.54773(8) 0.68435(6) 0.16433(5) 0.04654(18) Uani d 1
O O12 0.6566(2) 0.65348(17) 0.06171(14) 0.0553(4) Uani d 1
O O21 0.0772(2) 0.82022(17) 0.26289(19) 0.0667(5) Uani d 1
H H21A 0.1743 0.7939 0.2298 0.100 Uiso calc 1
O O11 0.5640(2) 0.81267(16) 0.20654(17) 0.0587(5) Uani d 1
H H11A 0.6585 0.7901 0.2431 0.088 Uiso calc 1
O O24 -0.1603(2) 0.76257(19) 0.34223(16) 0.0639(5) Uani d 1
O O14 0.3587(2) 0.7288(2) 0.13688(17) 0.0672(5) Uani d 1
O O13 0.6099(2) 0.57557(17) 0.25920(14) 0.0587(5) Uani d 1
O O22 0.0269(2) 0.63064(17) 0.19637(14) 0.0561(4) Uani d 1
O O23 0.1421(2) 0.60922(18) 0.38971(15) 0.0686(5) Uani d 1
N N11 0.4358(3) 0.3689(2) 0.37549(17) 0.0517(5) Uani d 1
H H11 0.3465 0.4452 0.3774 0.062 Uiso calc 1
N N21 0.9474(3) 0.35786(19) 0.25743(17) 0.0511(5) Uani d 1
H H21 0.8619 0.4367 0.2554 0.061 Uiso calc 1
C C13 0.6205(3) 0.1894(2) 0.2702(2) 0.0472(5) Uani d 1
N N22 0.9100(3) 0.3721(2) 0.05915(18) 0.0663(6) Uani d 1
H H22A 0.8289 0.4524 0.0607 0.080 Uiso calc 1
H H22B 0.9371 0.3378 -0.0059 0.080 Uiso calc 1
N N12 0.3748(3) 0.3853(2) 0.18024(18) 0.0592(6) Uani d 1
H H12A 0.2874 0.4615 0.1867 0.071 Uiso calc 1
H H12B 0.3969 0.3540 0.1138 0.071 Uiso calc 1
C C23 1.1284(3) 0.1684(2) 0.1620(2) 0.0479(5) Uani d 1
C C24 1.2083(3) 0.1088(2) 0.2673(2) 0.0567(6) Uani d 1
H H24 1.2970 0.0216 0.2721 0.068 Uiso calc 1
C C22 0.9932(3) 0.3011(2) 0.1571(2) 0.0468(5) Uani d 1
C C25 1.1625(4) 0.1732(3) 0.3683(2) 0.0617(7) Uani d 1
H H25 1.2222 0.1319 0.4387 0.074 Uiso calc 1
C C17 0.6648(4) 0.1269(3) 0.1581(2) 0.0607(7) Uani d 1
H H17A 0.5670 0.1038 0.1354 0.091 Uiso calc 1
H H17B 0.7719 0.0460 0.1686 0.091 Uiso calc 1
H H17C 0.6840 0.1911 0.0982 0.091 Uiso calc 1
C C12 0.4754(3) 0.3160(2) 0.2728(2) 0.0453(5) Uani d 1
C C27 1.1760(4) 0.1001(3) 0.0522(2) 0.0636(7) Uani d 1
H H27A 1.2263 0.1509 -0.0030 0.095 Uiso calc 1
H H27B 1.0698 0.0969 0.0192 0.095 Uiso calc 1
H H27C 1.2624 0.0089 0.0703 0.095 Uiso calc 1
C C14 0.7143(4) 0.1294(3) 0.3713(2) 0.0608(7) Uani d 1
H H14 0.8107 0.0465 0.3711 0.073 Uiso calc 1
C C26 1.0286(4) 0.2973(3) 0.3608(2) 0.0586(7) Uani d 1
H H26 0.9923 0.3414 0.4274 0.070 Uiso calc 1
C C16 0.5294(4) 0.3079(3) 0.4754(2) 0.0621(7) Uani d 1
H H16 0.4965 0.3485 0.5439 0.075 Uiso calc 1
C C15 0.6697(4) 0.1890(3) 0.4759(2) 0.0678(8) Uani d 1
H H15 0.7360 0.1470 0.5439 0.081 Uiso calc 1

loop_
_atom_site_aniso_label
_atom_site_aniso_U_11
_atom_site_aniso_U_22
_atom_site_aniso_U_33
_atom_site_aniso_U_12
_atom_site_aniso_U_13
_atom_site_aniso_U_23
S2 0.0514(4) 0.0537(4) 0.0352(3) -0.0129(3) -0.0023(3) -0.0132(3)
S1 0.0491(3) 0.0506(3) 0.0355(3) -0.0130(3) -0.0013(2) -0.0068(2)
O12 0.0594(10) 0.0645(10) 0.0337(9) -0.0127(8) 0.0044(8) -0.0111(8)
O21 0.0654(11) 0.0576(10) 0.0785(15) -0.0219(9) 0.0072(10) -0.0191(10)
O11 0.0598(10) 0.0485(9) 0.0596(12) -0.0081(7) -0.0115(9) -0.0128(8)
O24 0.0531(10) 0.0852(13) 0.0511(11) -0.0180(9) 0.0055(8) -0.0266(9)
O14 0.0484(10) 0.0898(13) 0.0592(12) -0.0201(9) -0.0038(9) -0.0108(10)
O13 0.0760(11) 0.0542(10) 0.0393(10) -0.0188(8) -0.0006(8) 0.0013(8)
O22 0.0670(10) 0.0652(10) 0.0373(9) -0.0221(8) 0.0003(8) -0.0192(8)
O23 0.0768(12) 0.0708(12) 0.0374(10) -0.0019(9) -0.0075(9) -0.0108(9)
N11 0.0660(13) 0.0482(11) 0.0377(11) -0.0159(9) -0.0007(10) -0.0112(9)
N21 0.0656(12) 0.0432(10) 0.0377(11) -0.0116(9) 0.0055(9) -0.0092(8)
C13 0.0557(14) 0.0451(12) 0.0399(13) -0.0169(10) -0.0032(11) -0.0070(10)
N22 0.0873(16) 0.0519(12) 0.0376(12) -0.0002(11) -0.0033(11) -0.0066(9)
N12 0.0695(13) 0.0526(11) 0.0398(12) -0.0019(10) -0.0120(10) -0.0127(9)
C23 0.0611(14) 0.0417(12) 0.0401(13) -0.0181(10) 0.0062(11) -0.0076(10)
C24 0.0667(16) 0.0472(13) 0.0468(15) -0.0122(11) 0.0000(12) -0.0007(11)
C22 0.0580(14) 0.0464(12) 0.0342(12) -0.0172(11) 0.0036(10) -0.0061(10)
C25 0.0794(18) 0.0621(16) 0.0379(14) -0.0213(14) -0.0061(13) 0.0008(12)
C17 0.0657(16) 0.0612(15) 0.0459(15) -0.0100(12) 0.0012(12) -0.0174(12)
C12 0.0550(13) 0.0466(12) 0.0356(12) -0.0192(10) -0.0021(10) -0.0082(10)
C27 0.0858(19) 0.0533(14) 0.0456(15) -0.0171(13) 0.0122(13) -0.0156(12)
C14 0.0706(16) 0.0525(14) 0.0486(15) -0.0096(12) -0.0123(13) -0.0062(12)
C26 0.0829(18) 0.0623(16) 0.0319(13) -0.0280(14) 0.0033(12) -0.0084(11)
C16 0.091(2) 0.0644(16) 0.0316(13) -0.0288(15) -0.0051(13) -0.0087(11)
C15 0.091(2) 0.0639(17) 0.0414(15) -0.0211(15) -0.0182(14) -0.0011(12)

loop_
_atom_type_symbol
_atom_type_description
_atom_type_scat_dispersion_real
_atom_type_scat_dispersion_imag
_atom_type_scat_source
C C 0.0033 0.0016 'International Tables Vol C Tables 4.2.6.8 and 6.1.1.4'
H H 0.0000 0.0000 'International Tables Vol C Tables 4.2.6.8 and 6.1.1.4'
N N 0.0061 0.0033 'International Tables Vol C Tables 4.2.6.8 and 6.1.1.4'
O O 0.0106 0.0060 'International Tables Vol C Tables 4.2.6.8 and 6.1.1.4'
S S 0.1246 0.1234 'International Tables Vol C Tables 4.2.6.8 and 6.1.1.4'

loop_
_exptl_crystal_face_index_h
_exptl_crystal_face_index_k
_exptl_crystal_face_index_l
_exptl_crystal_face_perp_dist
0 -1 -5 0.0680
0 1 5 0.0716
0 -1 0 0.0345
0 1 0 0.0395
4 2 -1 0.2127
-5 -2 1 0.1747
1 1 5 0.0753

loop_
_geom_angle_atom_site_label_1
_geom_angle_atom_site_label_2
_geom_angle_atom_site_label_3
_geom_angle
O24 S2 O21 102.57(11)
O24 S2 O23 112.14(11)
O22 S2 O21 107.66(12)
O22 S2 O24 114.21(10)
O22 S2 O23 112.21(11)
O23 S2 O21 107.24(12)
O12 S1 O11 107.83(11)
O12 S1 O14 111.58(11)
O12 S1 O13 112.14(10)
O14 S1 O11 103.25(11)
O13 S1 O11 106.97(11)
O13 S1 O14 114.35(12)
S2 O21 H21A 109.5
S1 O11 H11A 109.5
C12 N11 H11 118.4
C12 N11 C16 123.3(2)
C16 N11 H11 118.4
C22 N21 H21 118.3
C26 N21 H21 118.3
C26 N21 C22 123.3(2)
C12 C13 C17 119.4(2)
C14 C13 C17 122.8(2)
C14 C13 C12 117.8(2)
H22A N22 H22B 120.0
C22 N22 H22A 120.0
C22 N22 H22B 120.0
H12A N12 H12B 120.0
C12 N12 H12A 120.0
C12 N12 H12B 120.0
C24 C23 C22 117.6(2)
C24 C23 C27 123.3(2)
C22 C23 C27 119.1(2)
C23 C24 H24 118.7
C23 C24 C25 122.6(2)
C25 C24 H24 118.7
N21 C22 C23 118.1(2)
N22 C22 N21 118.4(2)
N22 C22 C23 123.5(2)
C24 C25 H25 121.1
C26 C25 C24 117.9(2)
C26 C25 H25 121.1
C13 C17 H17A 109.5
C13 C17 H17B 109.5
C13 C17 H17C 109.5
H17A C17 H17B 109.5
H17A C17 H17C 109.5
H17B C17 H17C 109.5
N11 C12 C13 118.3(2)
N12 C12 N11 118.0(2)
N12 C12 C13 123.7(2)
C23 C27 H27A 109.5
C23 C27 H27B 109.5
C23 C27 H27C 109.5
H27A C27 H27B 109.5
H27A C27 H27C 109.5
H27B C27 H27C 109.5
C13 C14 H14 119.0
C13 C14 C15 122.0(2)
C15 C14 H14 119.0
N21 C26 C25 120.4(2)
N21 C26 H26 119.8
C25 C26 H26 119.8
N11 C16 H16 119.9
C15 C16 N11 120.1(2)
C15 C16 H16 119.9
C14 C15 H15 120.7
C16 C15 C14 118.5(2)
C16 C15 H15 120.7

loop_
_geom_bond_atom_site_label_1
_geom_bond_atom_site_label_2
_geom_bond_distance
S2 O21 1.550(2)
S2 O24 1.4450(18)
S2 O22 1.4423(17)
S2 O23 1.4468(19)
S1 O12 1.4425(18)
S1 O11 1.5564(18)
S1 O14 1.4442(18)
S1 O13 1.4430(18)
O21 H21A 0.8200
O11 H11A 0.8200
N11 H11 0.8600
N11 C12 1.351(3)
N11 C16 1.352(3)
N21 H21 0.8600
N21 C22 1.348(3)
N21 C26 1.347(3)
C13 C17 1.498(3)
C13 C12 1.415(3)
C13 C14 1.362(3)
N22 H22A 0.8600
N22 H22B 0.8600
N22 C22 1.327(3)
N12 H12A 0.8600
N12 H12B 0.8600
N12 C12 1.326(3)
C23 C24 1.361(3)
C23 C22 1.417(3)
C23 C27 1.504(3)
C24 H24 0.9300
C24 C25 1.392(4)
C25 H25 0.9300
C25 C26 1.349(4)
C17 H17A 0.9600
C17 H17B 0.9600
C17 H17C 0.9600
C27 H27A 0.9600
C27 H27B 0.9600
C27 H27C 0.9600
C14 H14 0.9300
C14 C15 1.405(4)
C26 H26 0.9300
C16 H16 0.9300
C16 C15 1.341(4)
C15 H15 0.9300

loop_
_geom_hbond_atom_site_label_D
_geom_hbond_atom_site_label_H
_geom_hbond_atom_site_label_A
_geom_hbond_site_symmetry_A
_geom_hbond_distance_DH
_geom_hbond_distance_HA
_geom_hbond_distance_DA
_geom_hbond_angle_DHA
O21 H21A O14 . 0.82 1.77 2.575(3) 168.2
O11 H11A O24 1_655 0.82 1.80 2.607(3) 169.0
N11 H11 O23 . 0.86 1.91 2.770(3) 176.3
N21 H21 O13 . 0.86 2.01 2.829(3) 158.6
N22 H22A O12 . 0.86 2.07 2.924(3) 173.6
N22 H22B O22 2_665 0.86 2.21 2.976(3) 148.6
N12 H12A O22 . 0.86 2.20 3.043(3) 167.2
N12 H12B O12 2_665 0.86 2.10 2.906(3) 155.2
C26 H26 O23 2_666 0.93 2.36 3.249(3) 159.3
C16 H16 O13 2_666 0.93 2.52 3.437(3) 170.0

loop_
_geom_torsion_atom_site_label_1
_geom_torsion_atom_site_label_2
_geom_torsion_atom_site_label_3
_geom_torsion_atom_site_label_4
_geom_torsion
N11 C16 C15 C14 -1.0(4)
C13 C14 C15 C16 0.6(4)
C23 C24 C25 C26 2.6(4)
C24 C23 C22 N21 -2.5(3)
C24 C23 C22 N22 177.4(2)
C24 C25 C26 N21 -2.2(4)
C22 N21 C26 C25 -0.5(4)
C22 C23 C24 C25 -0.2(4)
C17 C13 C12 N11 178.7(2)
C17 C13 C12 N12 -0.8(4)
C17 C13 C14 C15 -179.4(3)
C12 N11 C16 C15 0.2(4)
C12 C13 C14 C15 0.5(4)
C27 C23 C24 C25 -179.8(3)
C27 C23 C22 N21 177.2(2)
C27 C23 C22 N22 -2.9(4)
C14 C13 C12 N11 -1.2(3)
C14 C13 C12 N12 179.3(2)
C26 N21 C22 N22 -177.0(2)
C26 N21 C22 C23 2.9(4)
C16 N11 C12 C13 1.0(4)
C16 N11 C12 N12 -179.6(2)
